data_7030557
loop_
_publ_author_name
'Allenbaugh, Rachel J.'
'Rheingold, Arnold L.'
'Doerrer, Linda H.'

_publ_section_title
;
 Tris(t-butyl)terpyridine-copper(II) complexes and ligand field effects
;
_journal_coden_ASTM DTARAF
_journal_issue 7
_journal_name_full 'Dalton Transactions'
_journal_page_first 1155
_journal_page_last 1163
_journal_paper_doi 10.1039/b809894h
_journal_year 2009
_chemical_formula_sum 'C31 H37 Au Cl2 Cu N6 S'
_chemical_formula_weight 857.13
_space_group_IT_number 14
_symmetry_cell_setting monoclinic
_symmetry_space_group_name_Hall '-P 2ybc'
_symmetry_space_group_name_H-M 'P 1 21/c 1'
_atom_sites_solution_hydrogens geom
_atom_sites_solution_primary direct
_atom_sites_solution_secondary difmap
_audit_creation_method SHELXL-97
_cell_angle_alpha 90.00
_cell_angle_beta 107.271(2)
_cell_angle_gamma 90.00
_cell_formula_units_Z 4
_cell_length_a 13.664(3)
_cell_length_b 21.058(5)
_cell_length_c 13.003(3)
_cell_measurement_reflns_used 7175
_cell_measurement_temperature 208(2)
_cell_measurement_theta_max 27.81
_cell_measurement_theta_min 2.54
_cell_volume 3572.7(14)
_computing_cell_refinement 'Bruker SMART'
_computing_data_collection 'Bruker SMART'
_computing_data_reduction 'Bruker SAINT'
_computing_molecular_graphics 'Bruker SHELXTL'
_computing_publication_material 'Bruker SHELXTL'
_computing_structure_refinement 'SHELXL-97 (Sheldrick, 1997)'
_computing_structure_solution 'SHELXS-97 (Sheldrick, 1990)'
_diffrn_ambient_temperature 208(2)
_diffrn_measured_fraction_theta_full 0.974
_diffrn_measured_fraction_theta_max 0.875
_diffrn_measurement_device_type 'CCD area detector'
_diffrn_measurement_method 'phi and omega scans'
_diffrn_radiation_monochromator graphite
_diffrn_radiation_source 'fine-focus sealed tube'
_diffrn_radiation_type MoK\a
_diffrn_radiation_wavelength 0.71073
_diffrn_reflns_av_R_equivalents 0.0529
_diffrn_reflns_av_sigmaI/netI 0.0691
_diffrn_reflns_limit_h_max 17
_diffrn_reflns_limit_h_min -17
_diffrn_reflns_limit_k_max 26
_diffrn_reflns_limit_k_min -26
_diffrn_reflns_limit_l_max 16
_diffrn_reflns_limit_l_min -16
_diffrn_reflns_number 20975
_diffrn_reflns_theta_full 25.00
_diffrn_reflns_theta_max 28.14
_diffrn_reflns_theta_min 1.84
_exptl_absorpt_coefficient_mu 4.934
_exptl_absorpt_correction_T_max 0.5451
_exptl_absorpt_correction_T_min 0.3966
_exptl_absorpt_correction_type multi-scan
_exptl_absorpt_process_details SADABS
_exptl_crystal_colour green
_exptl_crystal_density_diffrn 1.594
_exptl_crystal_density_method 'not measured'
_exptl_crystal_description plate
_exptl_crystal_F_000 1692
_exptl_crystal_size_max 0.23
_exptl_crystal_size_mid 0.23
_exptl_crystal_size_min 0.14
_platon_squeeze_details
;
SQUEEZE (PLATON, A.Spek) was used to treat diffuse solvent
contributions. Total electron count found = 182/unit cell. Calculated for
4 CH2Cl2 (the re'xtal solvent) = 168/unit cell. The formula and intensive
properties (density, F(000), etc.) reflect these contributions.
;
_refine_diff_density_max 0.882
_refine_diff_density_min -2.564
_refine_diff_density_rms 0.123
_refine_ls_extinction_method none
_refine_ls_goodness_of_fit_ref 0.972
_refine_ls_hydrogen_treatment constr
_refine_ls_matrix_type full
_refine_ls_number_parameters 361
_refine_ls_number_reflns 7646
_refine_ls_number_restraints 0
_refine_ls_restrained_S_all 0.972
_refine_ls_R_factor_all 0.0733
_refine_ls_R_factor_gt 0.0450
_refine_ls_shift/su_max 0.010
_refine_ls_shift/su_mean 0.000
_refine_ls_structure_factor_coef Fsqd
_refine_ls_weighting_details 'calc w=1/[\s^2^(Fo^2^)+(0.0500P)^2^+0.0000P] where P=(Fo^2^+2Fc^2^)/3'
_refine_ls_weighting_scheme calc
_refine_ls_wR_factor_gt 0.0993
_refine_ls_wR_factor_ref 0.1114
_reflns_number_gt 5111
_reflns_number_total 7646
_reflns_threshold_expression >2sigma(I)
_cod_duplicate_entry 7000491
_cod_data_source_file b809894h.txt
_cod_data_source_block lhd90-Compound-4b
_cod_depositor_comments
;
The following automatic conversions were performed:

'_symmetry_cell_setting' value 'Monoclinic' changed to 'monoclinic'
according to
/usr/data/users/saulius/automatic-downloads/retrospective/RSC/lib/dictionaries/cif_core.dic
dictionary named 'cif_core.dic' version 2.4.2 from 2011-04-26.

Automatic conversion script
Id: cif_fix_values 2281 2013-09-26 08:29:07Z andrius 
;
_cod_original_cell_volume 3572.6(14)
_cod_original_sg_symbol_H-M P2(1)/c
_cod_database_code 7030557

loop_
_symmetry_equiv_pos_as_xyz
'x, y, z'
'-x, y+1/2, -z+1/2'
'-x, -y, -z'
'x, -y-1/2, z-1/2'

loop_
_atom_site_label
_atom_site_type_symbol
_atom_site_fract_x
_atom_site_fract_y
_atom_site_fract_z
_atom_site_U_iso_or_equiv
_atom_site_adp_type
_atom_site_occupancy
_atom_site_symmetry_multiplicity
_atom_site_calc_flag
_atom_site_refinement_flags
Au1 Au 0.155865(19) 0.346015(12) 0.558301(19) 0.04621(10) Uani 1 1 d .
Cu1 Cu 0.14285(5) 0.43750(3) 0.93004(5) 0.03315(17) Uani 1 1 d .
S1 S 0.38570(13) 0.59923(10) 1.03273(16) 0.0603(5) Uani 1 1 d .
N1 N 0.1764(5) 0.2749(3) 0.3538(5) 0.0714(18) Uani 1 1 d .
N2 N 0.1499(4) 0.4055(2) 0.7780(4) 0.0409(12) Uani 1 1 d .
N3 N 0.2274(4) 0.5139(2) 0.9437(4) 0.0425(12) Uani 1 1 d .
N4 N -0.0001(3) 0.4768(2) 0.8636(4) 0.0365(11) Uani 1 1 d .
N5 N 0.0588(3) 0.3809(2) 0.9874(3) 0.0293(10) Uani 1 1 d .
N6 N 0.2521(3) 0.3801(2) 1.0237(4) 0.0344(11) Uani 1 1 d .
C1 C 0.1660(5) 0.3015(3) 0.4257(5) 0.0512(17) Uani 1 1 d .
C2 C 0.1511(4) 0.3848(3) 0.6965(5) 0.0447(15) Uani 1 1 d .
C3 C 0.2940(4) 0.5485(3) 0.9801(5) 0.0374(13) Uani 1 1 d .
C4 C -0.0245(5) 0.5251(3) 0.7927(5) 0.0455(15) Uani 1 1 d .
H4A H 0.0282 0.5521 0.7866 0.055 Uiso 1 1 calc R
C5 C -0.1235(5) 0.5368(3) 0.7284(5) 0.0454(15) Uani 1 1 d .
H5A H -0.1371 0.5708 0.6795 0.054 Uiso 1 1 calc R
C6 C -0.2031(4) 0.4971(3) 0.7371(5) 0.0380(13) Uani 1 1 d .
C7 C -0.1781(4) 0.4495(3) 0.8146(4) 0.0328(13) Uani 1 1 d .
H7A H -0.2305 0.4239 0.8254 0.039 Uiso 1 1 calc R
C8 C -0.0776(4) 0.4391(3) 0.8763(4) 0.0325(12) Uani 1 1 d .
C9 C -0.0435(4) 0.3877(3) 0.9553(4) 0.0288(12) Uani 1 1 d .
C10 C -0.1042(4) 0.3485(3) 0.9961(5) 0.0351(13) Uani 1 1 d .
H10A H -0.1759 0.3526 0.9718 0.042 Uiso 1 1 calc R
C11 C -0.0589(4) 0.3024(3) 1.0738(5) 0.0352(13) Uani 1 1 d .
C12 C 0.0476(4) 0.2977(3) 1.1068(4) 0.0337(13) Uani 1 1 d .
H12A H 0.0806 0.2678 1.1595 0.040 Uiso 1 1 calc R
C13 C 0.1055(4) 0.3377(3) 1.0610(4) 0.0321(13) Uani 1 1 d .
C14 C 0.2187(4) 0.3367(3) 1.0834(4) 0.0317(13) Uani 1 1 d .
C15 C 0.2840(4) 0.2959(3) 1.1541(4) 0.0366(13) Uani 1 1 d .
H15A H 0.2580 0.2682 1.1962 0.044 Uiso 1 1 calc R
C16 C 0.3886(4) 0.2953(3) 1.1639(4) 0.0374(14) Uani 1 1 d .
C17 C 0.4207(4) 0.3392(3) 1.1006(5) 0.0439(15) Uani 1 1 d .
H17A H 0.4903 0.3409 1.1040 0.053 Uiso 1 1 calc R
C18 C 0.3534(4) 0.3800(3) 1.0338(5) 0.0417(15) Uani 1 1 d .
H18A H 0.3785 0.4093 0.9931 0.050 Uiso 1 1 calc R
C19 C -0.3130(4) 0.5053(3) 0.6621(5) 0.0466(16) Uani 1 1 d .
C20 C -0.3200(6) 0.5514(6) 0.5697(7) 0.121(5) Uani 1 1 d .
H20A H -0.2974 0.5931 0.5986 0.182 Uiso 1 1 calc R
H20B H -0.3904 0.5538 0.5240 0.182 Uiso 1 1 calc R
H20C H -0.2765 0.5366 0.5277 0.182 Uiso 1 1 calc R
C21 C -0.3791(6) 0.5284(6) 0.7281(7) 0.124(4) Uani 1 1 d .
H21A H -0.3601 0.5717 0.7513 0.186 Uiso 1 1 calc R
H21B H -0.3693 0.5014 0.7907 0.186 Uiso 1 1 calc R
H21C H -0.4504 0.5273 0.6851 0.186 Uiso 1 1 calc R
C22 C -0.3505(6) 0.4399(5) 0.6153(8) 0.118(4) Uani 1 1 d .
H22A H -0.3038 0.4230 0.5786 0.177 Uiso 1 1 calc R
H22B H -0.4184 0.4438 0.5645 0.177 Uiso 1 1 calc R
H22C H -0.3529 0.4114 0.6730 0.177 Uiso 1 1 calc R
C23 C -0.1257(4) 0.2615(3) 1.1232(5) 0.0438(15) Uani 1 1 d .
C24 C -0.2217(5) 0.2385(4) 1.0357(7) 0.077(2) Uani 1 1 d .
H24A H -0.2015 0.2100 0.9869 0.115 Uiso 1 1 calc R
H24B H -0.2577 0.2747 0.9958 0.115 Uiso 1 1 calc R
H24C H -0.2664 0.2161 1.0691 0.115 Uiso 1 1 calc R
C25 C -0.1572(6) 0.3035(4) 1.2057(6) 0.074(2) Uani 1 1 d .
H25A H -0.0964 0.3161 1.2625 0.112 Uiso 1 1 calc R
H25B H -0.2024 0.2797 1.2365 0.112 Uiso 1 1 calc R
H25C H -0.1924 0.3410 1.1699 0.112 Uiso 1 1 calc R
C26 C -0.0691(5) 0.2036(4) 1.1817(7) 0.076(3) Uani 1 1 d .
H26A H -0.0484 0.1768 1.1312 0.114 Uiso 1 1 calc R
H26B H -0.1140 0.1798 1.2131 0.114 Uiso 1 1 calc R
H26C H -0.0089 0.2172 1.2383 0.114 Uiso 1 1 calc R
C27 C 0.4609(4) 0.2491(4) 1.2413(5) 0.0526(18) Uani 1 1 d .
C28 C 0.4182(8) 0.1816(5) 1.2218(11) 0.149(6) Uani 1 1 d .
H28A H 0.3922 0.1738 1.1449 0.224 Uiso 1 1 calc R
H28B H 0.3631 0.1768 1.2540 0.224 Uiso 1 1 calc R
H28C H 0.4723 0.1515 1.2540 0.224 Uiso 1 1 calc R
C29 C 0.4713(8) 0.2691(6) 1.3558(7) 0.148(6) Uani 1 1 d .
H29A H 0.5138 0.2386 1.4053 0.222 Uiso 1 1 calc R
H29B H 0.4040 0.2706 1.3664 0.222 Uiso 1 1 calc R
H29C H 0.5028 0.3107 1.3690 0.222 Uiso 1 1 calc R
C30 C 0.5652(6) 0.2464(5) 1.2262(8) 0.108(4) Uani 1 1 d .
H30A H 0.5593 0.2332 1.1531 0.162 Uiso 1 1 calc R
H30B H 0.6072 0.2161 1.2765 0.162 Uiso 1 1 calc R
H30C H 0.5968 0.2880 1.2393 0.162 Uiso 1 1 calc R

loop_
_atom_site_aniso_label
_atom_site_aniso_U_11
_atom_site_aniso_U_22
_atom_site_aniso_U_33
_atom_site_aniso_U_23
_atom_site_aniso_U_13
_atom_site_aniso_U_12
Au1 0.06031(17) 0.04472(16) 0.03702(15) -0.00193(13) 0.01971(11) -0.00475(13)
Cu1 0.0300(3) 0.0344(4) 0.0355(4) 0.0018(3) 0.0104(3) -0.0031(3)
S1 0.0432(9) 0.0621(12) 0.0737(13) -0.0132(11) 0.0145(8) -0.0202(9)
N1 0.101(5) 0.076(5) 0.039(3) -0.014(4) 0.025(3) -0.006(4)
N2 0.046(3) 0.039(3) 0.038(3) -0.003(3) 0.014(2) -0.003(2)
N3 0.040(3) 0.038(3) 0.049(3) -0.002(3) 0.013(2) -0.005(2)
N4 0.031(2) 0.036(3) 0.043(3) -0.002(2) 0.011(2) -0.004(2)
N5 0.027(2) 0.026(3) 0.033(2) 0.002(2) 0.0074(18) 0.0026(19)
N6 0.029(2) 0.037(3) 0.038(3) -0.001(2) 0.013(2) -0.006(2)
C1 0.060(4) 0.051(4) 0.043(4) -0.002(4) 0.016(3) -0.005(3)
C2 0.038(3) 0.045(4) 0.049(4) 0.002(3) 0.011(3) -0.006(3)
C3 0.036(3) 0.035(3) 0.041(3) 0.000(3) 0.013(2) 0.000(3)
C4 0.046(3) 0.038(4) 0.054(4) 0.010(3) 0.018(3) -0.005(3)
C5 0.048(4) 0.036(4) 0.047(4) 0.008(3) 0.007(3) -0.005(3)
C6 0.037(3) 0.037(3) 0.037(3) 0.004(3) 0.005(2) 0.003(3)
C7 0.028(3) 0.030(3) 0.040(3) 0.003(3) 0.009(2) 0.001(2)
C8 0.035(3) 0.027(3) 0.035(3) -0.005(3) 0.010(2) 0.001(2)
C9 0.023(2) 0.029(3) 0.034(3) 0.002(3) 0.008(2) 0.003(2)
C10 0.027(3) 0.039(3) 0.041(3) -0.001(3) 0.012(2) 0.001(3)
C11 0.039(3) 0.031(3) 0.039(3) -0.003(3) 0.016(2) -0.001(3)
C12 0.032(3) 0.037(3) 0.035(3) 0.005(3) 0.013(2) 0.004(3)
C13 0.025(3) 0.033(3) 0.039(3) -0.008(3) 0.010(2) -0.001(2)
C14 0.025(3) 0.037(3) 0.031(3) -0.001(3) 0.005(2) 0.001(2)
C15 0.036(3) 0.040(3) 0.034(3) 0.001(3) 0.010(2) 0.003(3)
C16 0.030(3) 0.048(4) 0.033(3) 0.002(3) 0.008(2) 0.003(3)
C17 0.025(3) 0.053(4) 0.051(4) 0.002(3) 0.008(3) 0.005(3)
C18 0.032(3) 0.048(4) 0.048(4) 0.004(3) 0.017(3) -0.003(3)
C19 0.038(3) 0.053(4) 0.042(4) 0.001(3) 0.000(3) -0.002(3)
C20 0.062(5) 0.169(11) 0.100(7) 0.085(7) -0.026(5) -0.039(6)
C21 0.062(5) 0.215(13) 0.084(7) -0.013(8) 0.005(5) 0.067(7)
C22 0.075(6) 0.083(7) 0.135(9) -0.003(7) -0.060(6) -0.003(5)
C23 0.030(3) 0.044(4) 0.058(4) 0.021(3) 0.014(3) -0.001(3)
C24 0.053(4) 0.066(5) 0.105(7) 0.019(5) 0.014(4) -0.019(4)
C25 0.077(5) 0.079(6) 0.086(6) 0.016(5) 0.053(5) 0.002(5)
C26 0.050(4) 0.065(5) 0.112(7) 0.048(5) 0.024(4) 0.004(4)
C27 0.030(3) 0.068(5) 0.055(4) 0.022(4) 0.005(3) 0.006(3)
C28 0.092(7) 0.066(7) 0.224(14) 0.063(8) -0.054(8) 0.006(6)
C29 0.159(10) 0.223(14) 0.053(6) 0.043(8) 0.015(6) 0.129(10)
C30 0.060(5) 0.149(10) 0.119(8) 0.065(7) 0.032(5) 0.056(6)

loop_
_atom_type_symbol
_atom_type_description
_atom_type_scat_dispersion_real
_atom_type_scat_dispersion_imag
_atom_type_scat_source
C C 0.0033 0.0016 'International Tables Vol C Tables 4.2.6.8 and 6.1.1.4'
H H 0.0000 0.0000 'International Tables Vol C Tables 4.2.6.8 and 6.1.1.4'
N N 0.0061 0.0033 'International Tables Vol C Tables 4.2.6.8 and 6.1.1.4'
S S 0.1246 0.1234 'International Tables Vol C Tables 4.2.6.8 and 6.1.1.4'
Cu Cu 0.3201 1.2651 'International Tables Vol C Tables 4.2.6.8 and 6.1.1.4'
Au Au -2.0133 8.8022 'International Tables Vol C Tables 4.2.6.8 and 6.1.1.4'
Cl Cl 0.1484 0.1585 'International Tables Vol C Tables 4.2.6.8 and 6.1.1.4'

loop_
_geom_angle_atom_site_label_1
_geom_angle_atom_site_label_2
_geom_angle_atom_site_label_3
_geom_angle
C2 Au1 C1 175.7(3)
N5 Cu1 N3 149.98(19)
N5 Cu1 N6 79.51(17)
N3 Cu1 N6 97.25(19)
N5 Cu1 N4 79.22(18)
N3 Cu1 N4 99.7(2)
N6 Cu1 N4 158.54(18)
N5 Cu1 N2 110.97(19)
N3 Cu1 N2 99.04(19)
N6 Cu1 N2 98.15(18)
N4 Cu1 N2 92.11(19)
C2 N2 Cu1 175.9(5)
C3 N3 Cu1 158.4(5)
C4 N4 C8 118.5(5)
C4 N4 Cu1 127.0(4)
C8 N4 Cu1 112.7(4)
C9 N5 C13 121.8(4)
C9 N5 Cu1 119.6(4)
C13 N5 Cu1 118.6(3)
C18 N6 C14 116.8(5)
C18 N6 Cu1 127.6(4)
C14 N6 Cu1 115.6(3)
N1 C1 Au1 176.4(7)
N2 C2 Au1 177.8(6)
N3 C3 S1 178.1(5)
N4 C4 C5 123.1(5)
C4 C5 C6 119.2(6)
C7 C6 C5 117.3(5)
C7 C6 C19 121.6(5)
C5 C6 C19 121.2(5)
C6 C7 C8 121.5(5)
N4 C8 C7 120.3(5)
N4 C8 C9 114.5(5)
C7 C8 C9 125.1(5)
N5 C9 C10 120.3(5)
N5 C9 C8 112.3(4)
C10 C9 C8 127.4(5)
C9 C10 C11 120.2(5)
C12 C11 C10 117.8(5)
C12 C11 C23 122.1(5)
C10 C11 C23 120.0(5)
C11 C12 C13 119.7(5)
N5 C13 C12 120.1(5)
N5 C13 C14 113.4(5)
C12 C13 C14 126.4(5)
N6 C14 C15 122.6(5)
N6 C14 C13 112.6(5)
C15 C14 C13 124.8(5)
C14 C15 C16 120.7(5)
C17 C16 C15 115.6(5)
C17 C16 C27 123.8(5)
C15 C16 C27 120.7(5)
C18 C17 C16 121.6(5)
N6 C18 C17 122.6(5)
C21 C19 C20 109.7(8)
C21 C19 C22 109.5(8)
C20 C19 C22 108.9(7)
C21 C19 C6 108.2(5)
C20 C19 C6 113.0(5)
C22 C19 C6 107.5(5)
C26 C23 C11 112.5(5)
C26 C23 C24 108.2(6)
C11 C23 C24 110.6(5)
C26 C23 C25 108.4(6)
C11 C23 C25 107.1(5)
C24 C23 C25 110.0(6)
C30 C27 C29 109.0(7)
C30 C27 C28 105.9(8)
C29 C27 C28 110.0(9)
C30 C27 C16 113.1(6)
C29 C27 C16 108.9(6)
C28 C27 C16 110.0(6)

loop_
_geom_bond_atom_site_label_1
_geom_bond_atom_site_label_2
_geom_bond_distance
Au1 C2 1.993(7)
Au1 C1 2.003(7)
Cu1 N5 1.951(4)
Cu1 N3 1.958(5)
Cu1 N6 2.023(5)
Cu1 N4 2.060(5)
Cu1 N2 2.117(5)
S1 C3 1.634(6)
N1 C1 1.134(8)
N2 C2 1.150(7)
N3 C3 1.152(7)
N4 C4 1.346(7)
N4 C8 1.372(7)
N5 C9 1.343(6)
N5 C13 1.338(7)
N6 C18 1.350(6)
N6 C14 1.363(7)
C4 C5 1.385(8)
C5 C6 1.402(8)
C6 C7 1.390(7)
C6 C19 1.538(8)
C7 C8 1.387(7)
C8 C9 1.470(7)
C9 C10 1.382(7)
C10 C11 1.405(8)
C11 C12 1.393(7)
C11 C23 1.528(7)
C12 C13 1.403(7)
C13 C14 1.486(7)
C14 C15 1.375(7)
C15 C16 1.397(7)
C16 C17 1.393(8)
C16 C27 1.530(8)
C17 C18 1.366(8)
C19 C21 1.500(10)
C19 C20 1.526(10)
C19 C22 1.530(11)
C23 C26 1.522(9)
C23 C24 1.537(9)
C23 C25 1.547(9)
C27 C30 1.497(9)
C27 C29 1.512(11)
C27 C28 1.528(12)

loop_
_platon_squeeze_void_nr
_platon_squeeze_void_average_x
_platon_squeeze_void_average_y
_platon_squeeze_void_average_z
_platon_squeeze_void_volume
_platon_squeeze_void_count_electrons
1 0.000 0.000 0.000 284 91
2 1.000 0.500 0.500 284 91
